data_7158057
loop_
_publ_author_name
'Bentley, Jordan N.'
'Simoes, Selvyn A.'
'Pradhan, Ekadashi'
'Zeng, Tao'
'Caputo, Christopher B.'

_publ_section_title
;
 The synthesis, properties, and reactivity of Lewis acidic aminoboranes.
;
_journal_issue 21
_journal_name_full 'Organic &amp; biomolecular chemistry'
_journal_page_first 4796
_journal_page_last 4802
_journal_paper_doi 10.1039/d1ob00520k
_journal_volume 19
_journal_year 2021
_chemical_formula_moiety 'C25 H12 B F10 N'
_chemical_formula_sum 'C25 H12 B F10 N'
_chemical_formula_weight 527.16
_space_group_crystal_system triclinic
_space_group_IT_number 2
_space_group_name_Hall '-P 1'
_space_group_name_H-M_alt 'P -1'
_atom_sites_solution_hydrogens mixed
_atom_sites_solution_primary dual
_audit_creation_date 2021-03-03
_audit_creation_method
;
Olex2 1.3
(compiled 2020.11.12 svn.r5f609507 for OlexSys, GUI svn.r6272)
;
_audit_update_record
;
2021-03-04 deposited with the CCDC.	2021-05-04 downloaded from the CCDC.
;
_cell_angle_alpha 83.703(2)
_cell_angle_beta 89.331(2)
_cell_angle_gamma 89.752(2)
_cell_formula_units_Z 4
_cell_length_a 11.1178(6)
_cell_length_b 12.3316(6)
_cell_length_c 15.8444(8)
_cell_measurement_reflns_used 9943
_cell_measurement_temperature 173(2)
_cell_measurement_theta_max 27.51
_cell_measurement_theta_min 2.47
_cell_volume 2159.01(19)
_computing_cell_refinement 'SAINT V8.40B (?, 2016)'
_computing_data_reduction 'SAINT V8.40B (?, 2016)'
_computing_molecular_graphics 'Olex2 1.3 (Dolomanov et al., 2009)'
_computing_publication_material 'Olex2 1.3 (Dolomanov et al., 2009)'
_computing_structure_refinement 'SHELXL 2018/3 (Sheldrick, 2015)'
_computing_structure_solution 'SHELXT 2018/2 (Sheldrick, 2018)'
_diffrn_ambient_temperature 173.0
_diffrn_measured_fraction_theta_full 0.992
_diffrn_measured_fraction_theta_max 0.993
_diffrn_measurement_device_type 'Bruker APEX-II CCD'
_diffrn_measurement_method '\f and \w scans'
_diffrn_radiation_type MoK\a
_diffrn_radiation_wavelength 0.71073
_diffrn_reflns_av_R_equivalents 0.0632
_diffrn_reflns_av_unetI/netI 0.0375
_diffrn_reflns_Laue_measured_fraction_full 0.992
_diffrn_reflns_Laue_measured_fraction_max 0.993
_diffrn_reflns_limit_h_max 14
_diffrn_reflns_limit_h_min -14
_diffrn_reflns_limit_k_max 16
_diffrn_reflns_limit_k_min -16
_diffrn_reflns_limit_l_max 20
_diffrn_reflns_limit_l_min -20
_diffrn_reflns_number 61564
_diffrn_reflns_point_group_measured_fraction_full 0.992
_diffrn_reflns_point_group_measured_fraction_max 0.993
_diffrn_reflns_theta_full 25.242
_diffrn_reflns_theta_max 27.533
_diffrn_reflns_theta_min 2.215
_diffrn_source_current 20.0
_diffrn_source_power 1.0
_diffrn_source_voltage 50.0
_diffrn_standards_number 0
_exptl_absorpt_coefficient_mu 0.155
_exptl_absorpt_correction_T_max 0.7456
_exptl_absorpt_correction_T_min 0.5593
_exptl_absorpt_correction_type none
_exptl_absorpt_process_details
;
SADABS-2016/2 (Bruker,2016/2) was used for absorption correction.
wR2(int) was 0.1391 before and 0.0846 after correction.
The Ratio of minimum to maximum transmission is 0.7501.
The \l/2 correction factor is Not present.
;
_exptl_crystal_colour colourless
_exptl_crystal_colour_primary colourless
_exptl_crystal_density_diffrn 1.622
_exptl_crystal_description block
_exptl_crystal_F_000 1056
_exptl_crystal_size_max 0.2
_exptl_crystal_size_mid 0.2
_exptl_crystal_size_min 0.1
_refine_diff_density_max 0.330
_refine_diff_density_min -0.263
_refine_diff_density_rms 0.054
_refine_ls_extinction_method none
_refine_ls_goodness_of_fit_ref 1.051
_refine_ls_hydrogen_treatment mixed
_refine_ls_matrix_type full
_refine_ls_number_parameters 675
_refine_ls_number_reflns 9880
_refine_ls_number_restraints 0
_refine_ls_restrained_S_all 1.051
_refine_ls_R_factor_all 0.0603
_refine_ls_R_factor_gt 0.0470
_refine_ls_shift/su_max 0.001
_refine_ls_shift/su_mean 0.000
_refine_ls_structure_factor_coef Fsqd
_refine_ls_weighting_details 'w=1/[\s^2^(Fo^2^)+(0.0359P)^2^+1.9678P] where P=(Fo^2^+2Fc^2^)/3'
_refine_ls_weighting_scheme calc
_refine_ls_wR_factor_gt 0.1075
_refine_ls_wR_factor_ref 0.1199
_reflns_Friedel_coverage 0.000
_reflns_number_gt 8189
_reflns_number_total 9880
_reflns_threshold_expression 'I > 2\s(I)'
_cod_data_source_file d1ob00520k2.cif
_cod_data_source_block jnb064cc_0m_a
_cod_depositor_comments
;
Adding full bibliography for 7158056--7158060.cif.

2025-01-11
Z value and formula fixed to values more according to usual
chemical conventions.                 miguel
;
_cod_original_formula_sum 'C50 H24 B2 F20 N2'
_cod_original_formula_weight 1054.33
_cod_original_formula_moiety '2(C25 H12 B F10 N)'
_cod_original_formula_units_Z 2
_cod_database_code 7158057
_shelx_shelxl_version_number 2018/3
_shelx_space_group_comment
;
The symmetry employed for this shelxl refinement is uniquely defined
by the following loop, which should always be used as a source of
symmetry information in preference to the above space-group names.
They are only intended as comments.
;
_shelx_estimated_absorpt_t_max 0.985
_shelx_estimated_absorpt_t_min 0.970
_olex2_refinement_description
;
1. Fixed Uiso
 At 1.2 times of:
  All B(H) groups, All C(H) groups, All C(H,H) groups
2.a Ternary CH refined with riding coordinates:
 B1(H1A), B2(H2A)
2.b Secondary CH2 refined with riding coordinates:
 C21(H21A,H21B), C40(H40A,H40B)
2.c Aromatic/amide H refined with riding coordinates:
 C6(H6), C7(H7), C8(H8), C16(H16), C17(H17), C18(H18), C19(H19), C23(H23),
 C31(H31), C32(H32), C33(H33), C38(H38), C42(H42), C43(H43), C44(H44), C45(H45)
;
_olex2_submission_special_instructions 'No special instructions were received'

loop_
_space_group_symop_operation_xyz
'x, y, z'
'-x, -y, -z'

loop_
_atom_site_label
_atom_site_type_symbol
_atom_site_fract_x
_atom_site_fract_y
_atom_site_fract_z
_atom_site_U_iso_or_equiv
_atom_site_adp_type
_atom_site_occupancy
_atom_site_site_symmetry_order
_atom_site_calc_flag
_atom_site_refinement_flags_posn
_atom_site_refinement_flags_adp
_atom_site_refinement_flags_occupancy
_atom_site_disorder_assembly
_atom_site_disorder_group
F1 F 0.76013(13) 0.05842(11) -0.13001(8) 0.0469(3) Uani 1 1 d . . . . .
F2 F 0.56486(19) 0.73865(11) 0.10731(11) 0.0744(5) Uani 1 1 d . . . . .
F3 F 0.84743(10) 0.46448(9) 0.18428(7) 0.0341(3) Uani 1 1 d . . . . .
F4 F 0.86236(12) 0.25617(11) -0.11656(8) 0.0438(3) Uani 1 1 d . . . . .
F5 F 0.56383(10) 0.07056(9) 0.13077(7) 0.0344(3) Uani 1 1 d . . . . .
F6 F 0.61721(11) -0.03511(10) -0.00351(9) 0.0434(3) Uani 1 1 d . . . . .
F7 F 0.82171(10) 0.35810(9) 0.02194(7) 0.0323(2) Uani 1 1 d . . . . .
F8 F 0.45314(10) 0.37315(10) 0.11004(8) 0.0376(3) Uani 1 1 d . . . . .
F9 F 0.39756(14) 0.58407(13) 0.08196(10) 0.0635(5) Uani 1 1 d . . . . .
F10 F 0.78953(15) 0.67506(10) 0.15932(8) 0.0523(4) Uani 1 1 d . . . . .
F11 F 0.70009(15) 0.66863(13) 0.32324(8) 0.0595(4) Uani 1 1 d . . . . .
F12 F 0.91022(14) 1.23596(9) 0.63871(9) 0.0499(3) Uani 1 1 d . . . . .
F13 F 1.07637(11) 1.09722(10) 0.58145(8) 0.0418(3) Uani 1 1 d . . . . .
F14 F 0.62125(10) 0.85699(9) 0.55908(7) 0.0341(3) Uani 1 1 d . . . . .
F15 F 0.56277(12) 0.80998(11) 0.40275(8) 0.0467(3) Uani 1 1 d . . . . .
F16 F 0.89791(16) 0.57596(12) 0.40076(10) 0.0607(4) Uani 1 1 d . . . . .
F17 F 0.95362(12) 0.61739(10) 0.55762(9) 0.0476(3) Uani 1 1 d . . . . .
F18 F 0.69641(12) 1.15528(9) 0.70371(8) 0.0394(3) Uani 1 1 d . . . . .
F19 F 0.65156(9) 0.94234(8) 0.71580(7) 0.0283(2) Uani 1 1 d . . . . .
F20 F 1.03255(9) 0.88361(9) 0.59223(7) 0.0312(2) Uani 1 1 d . . . . .
N1 N 0.78435(13) 0.24216(11) 0.23395(9) 0.0201(3) Uani 1 1 d . . . . .
N2 N 0.72814(12) 0.71998(11) 0.73097(9) 0.0188(3) Uani 1 1 d . . . . .
C1 C 0.73688(18) 0.11144(16) -0.06172(12) 0.0317(4) Uani 1 1 d . . . . .
C2 C 0.78854(17) 0.21136(16) -0.05495(11) 0.0292(4) Uani 1 1 d . . . . .
C3 C 0.76452(15) 0.26253(14) 0.01661(11) 0.0239(3) Uani 1 1 d . . . . .
C4 C 0.68957(15) 0.22045(13) 0.08236(10) 0.0212(3) Uani 1 1 d . . . . .
C5 C 0.75012(15) 0.24723(14) 0.32377(11) 0.0230(3) Uani 1 1 d . . . . .
C6 C 0.77857(17) 0.33836(15) 0.36349(12) 0.0288(4) Uani 1 1 d . . . . .
H6 H 0.819449 0.398293 0.333251 0.035 Uiso 1 1 calc R U . . .
C7 C 0.7464(2) 0.34055(18) 0.44812(13) 0.0369(5) Uani 1 1 d . . . . .
H7 H 0.765140 0.402393 0.476280 0.044 Uiso 1 1 calc R U . . .
C8 C 0.6873(2) 0.25332(19) 0.49131(13) 0.0392(5) Uani 1 1 d . . . . .
H8 H 0.664003 0.255678 0.548970 0.047 Uiso 1 1 calc R U . . .
C9 C 0.5923(2) 0.63238(16) 0.12145(14) 0.0434(6) Uani 1 1 d . . . . .
C10 C 0.7053(2) 0.60010(15) 0.14778(12) 0.0357(5) Uani 1 1 d . . . . .
C11 C 0.73219(17) 0.49009(14) 0.16170(11) 0.0251(3) Uani 1 1 d . . . . .
C12 C 0.65049(15) 0.40802(13) 0.15294(10) 0.0204(3) Uani 1 1 d . . . . .
C13 C 0.66263(17) 0.06486(15) 0.00170(13) 0.0299(4) Uani 1 1 d . . . . .
C14 C 0.63841(15) 0.12040(14) 0.07116(11) 0.0252(3) Uani 1 1 d . . . . .
C15 C 0.83049(15) 0.13330(13) 0.22012(11) 0.0216(3) Uani 1 1 d . . . . .
C16 C 0.92681(16) 0.12559(15) 0.16505(12) 0.0266(4) Uani 1 1 d . . . . .
H16 H 0.968272 0.189184 0.141400 0.032 Uiso 1 1 calc R U . . .
C17 C 0.96178(18) 0.02328(17) 0.14496(14) 0.0363(4) Uani 1 1 d . . . . .
H17 H 1.027575 0.016236 0.107132 0.044 Uiso 1 1 calc R U . . .
C18 C 0.9004(2) -0.06859(17) 0.18026(15) 0.0389(5) Uani 1 1 d . . . . .
H18 H 0.923021 -0.138487 0.165420 0.047 Uiso 1 1 calc R U . . .
C19 C 0.80646(19) -0.05905(15) 0.23699(13) 0.0338(4) Uani 1 1 d . . . . .
H19 H 0.766171 -0.122808 0.261593 0.041 Uiso 1 1 calc R U . . .
C20 C 0.76999(16) 0.04278(14) 0.25860(12) 0.0262(4) Uani 1 1 d . . . . .
C21 C 0.67106(18) 0.05748(15) 0.32165(12) 0.0305(4) Uani 1 1 d . . . . .
H21A H 0.666885 -0.007704 0.364011 0.037 Uiso 1 1 calc R U . . .
H21B H 0.593097 0.064872 0.291977 0.037 Uiso 1 1 calc R U . . .
C22 C 0.69269(16) 0.15733(15) 0.36625(11) 0.0263(4) Uani 1 1 d . . . . .
C23 C 0.66140(18) 0.16173(18) 0.45101(12) 0.0336(4) Uani 1 1 d . . . . .
H23 H 0.621868 0.101392 0.481756 0.040 Uiso 1 1 calc R U . . .
C24 C 0.53869(17) 0.44590(15) 0.12451(11) 0.0282(4) Uani 1 1 d . . . . .
C25 C 0.5084(2) 0.55485(18) 0.10905(13) 0.0395(5) Uani 1 1 d . . . . .
C26 C 0.7298(2) 0.69116(17) 0.40181(12) 0.0385(5) Uani 1 1 d . . . . .
C27 C 0.8289(2) 0.64429(16) 0.44085(13) 0.0382(5) Uani 1 1 d . . . . .
C28 C 0.85711(19) 0.66783(15) 0.52190(12) 0.0312(4) Uani 1 1 d . . . . .
C29 C 0.78982(16) 0.73970(13) 0.56519(11) 0.0238(3) Uani 1 1 d . . . . .
C30 C 0.67861(15) 0.61513(13) 0.71051(10) 0.0204(3) Uani 1 1 d . . . . .
C31 C 0.56772(15) 0.61324(14) 0.67126(11) 0.0242(3) Uani 1 1 d . . . . .
H31 H 0.522870 0.678528 0.658069 0.029 Uiso 1 1 calc R U . . .
C32 C 0.52382(17) 0.51381(16) 0.65171(13) 0.0326(4) Uani 1 1 d . . . . .
H32 H 0.448763 0.510681 0.624039 0.039 Uiso 1 1 calc R U . . .
C33 C 0.58975(19) 0.41907(16) 0.67265(15) 0.0365(5) Uani 1 1 d . . . . .
H33 H 0.558947 0.351048 0.659950 0.044 Uiso 1 1 calc R U . . .
C34 C 0.88797(19) 1.12829(14) 0.64387(12) 0.0314(4) Uani 1 1 d . . . . .
C35 C 0.97216(17) 1.05832(15) 0.61553(12) 0.0287(4) Uani 1 1 d . . . . .
C36 C 0.94794(15) 0.94807(14) 0.62259(11) 0.0225(3) Uani 1 1 d . . . . .
C37 C 0.84198(14) 0.90185(13) 0.65752(10) 0.0194(3) Uani 1 1 d . . . . .
C38 C 0.70001(18) 0.42283(15) 0.71188(13) 0.0320(4) Uani 1 1 d . . . . .
H38 H 0.744421 0.357411 0.725613 0.038 Uiso 1 1 calc R U . . .
C39 C 0.74638(16) 0.52161(14) 0.73138(11) 0.0240(3) Uani 1 1 d . . . . .
C40 C 0.86375(16) 0.52978(14) 0.77690(12) 0.0268(4) Uani 1 1 d . . . . .
H40A H 0.883736 0.458432 0.808637 0.032 Uiso 1 1 calc R U . . .
H40B H 0.929119 0.549352 0.735114 0.032 Uiso 1 1 calc R U . . .
C41 C 0.85320(15) 0.61548(14) 0.83746(11) 0.0232(3) Uani 1 1 d . . . . .
C42 C 0.90527(16) 0.60337(16) 0.91708(12) 0.0288(4) Uani 1 1 d . . . . .
H42 H 0.954065 0.541312 0.933303 0.035 Uiso 1 1 calc R U . . .
C43 C 0.88707(18) 0.68054(18) 0.97325(12) 0.0336(4) Uani 1 1 d . . . . .
H43 H 0.924579 0.671786 1.027147 0.040 Uiso 1 1 calc R U . . .
C44 C 0.81440(17) 0.77040(17) 0.95111(12) 0.0309(4) Uani 1 1 d . . . . .
H44 H 0.800827 0.822348 0.990276 0.037 Uiso 1 1 calc R U . . .
C45 C 0.76134(16) 0.78469(14) 0.87173(11) 0.0245(3) Uani 1 1 d . . . . .
H45 H 0.711411 0.846135 0.856016 0.029 Uiso 1 1 calc R U . . .
C46 C 0.78263(14) 0.70754(13) 0.81586(10) 0.0204(3) Uani 1 1 d . . . . .
C47 C 0.65988(19) 0.76314(16) 0.44171(12) 0.0323(4) Uani 1 1 d . . . . .
C48 C 0.69210(17) 0.78584(14) 0.52170(11) 0.0261(4) Uani 1 1 d . . . . .
C49 C 0.76013(15) 0.97673(13) 0.68313(11) 0.0217(3) Uani 1 1 d . . . . .
C50 C 0.78091(18) 1.08759(14) 0.67761(12) 0.0276(4) Uani 1 1 d . . . . .
B1 B 0.66831(16) 0.27688(15) 0.16912(12) 0.0195(3) Uani 1 1 d . . . . .
H1A H 0.593508 0.245146 0.197315 0.023 Uiso 1 1 calc R U . . .
B2 B 0.82779(16) 0.77060(14) 0.65798(12) 0.0197(3) Uani 1 1 d . . . . .
H2A H 0.907597 0.736056 0.672252 0.024 Uiso 1 1 calc R U . . .
H1 H 0.843(2) 0.2913(18) 0.2208(14) 0.031(6) Uiso 1 1 d . . . . .
H2 H 0.666(2) 0.7673(18) 0.7304(14) 0.030(6) Uiso 1 1 d . . . . .

loop_
_atom_site_aniso_label
_atom_site_aniso_U_11
_atom_site_aniso_U_22
_atom_site_aniso_U_33
_atom_site_aniso_U_23
_atom_site_aniso_U_13
_atom_site_aniso_U_12
F1 0.0552(8) 0.0546(8) 0.0352(7) -0.0247(6) -0.0062(6) 0.0172(6)
F2 0.1169(15) 0.0251(7) 0.0767(11) 0.0104(7) 0.0227(10) 0.0287(8)
F3 0.0296(6) 0.0348(6) 0.0381(6) -0.0045(5) -0.0032(5) -0.0099(5)
F4 0.0537(8) 0.0483(7) 0.0281(6) 0.0000(5) 0.0109(5) 0.0091(6)
F5 0.0355(6) 0.0309(6) 0.0378(6) -0.0076(5) -0.0005(5) -0.0111(5)
F6 0.0418(7) 0.0325(6) 0.0607(8) -0.0252(6) -0.0091(6) -0.0003(5)
F7 0.0346(6) 0.0269(5) 0.0350(6) -0.0016(4) 0.0051(5) -0.0033(4)
F8 0.0221(5) 0.0500(7) 0.0395(6) 0.0007(5) -0.0073(5) 0.0014(5)
F9 0.0555(9) 0.0699(10) 0.0596(9) 0.0165(8) -0.0020(7) 0.0412(8)
F10 0.0893(11) 0.0274(6) 0.0418(7) -0.0124(5) 0.0221(7) -0.0236(6)
F11 0.0887(11) 0.0672(9) 0.0257(6) -0.0185(6) 0.0050(7) -0.0389(8)
F12 0.0669(9) 0.0182(6) 0.0636(9) 0.0008(5) -0.0085(7) -0.0138(6)
F13 0.0362(6) 0.0418(7) 0.0446(7) 0.0093(5) -0.0023(5) -0.0204(5)
F14 0.0297(6) 0.0380(6) 0.0360(6) -0.0095(5) -0.0087(5) 0.0043(5)
F15 0.0487(7) 0.0565(8) 0.0339(6) 0.0023(6) -0.0175(6) -0.0177(6)
F16 0.0873(11) 0.0441(8) 0.0556(9) -0.0305(7) 0.0255(8) -0.0073(7)
F17 0.0514(8) 0.0375(7) 0.0562(8) -0.0158(6) 0.0011(6) 0.0173(6)
F18 0.0548(8) 0.0193(5) 0.0448(7) -0.0065(5) -0.0009(6) 0.0107(5)
F19 0.0251(5) 0.0225(5) 0.0371(6) -0.0031(4) 0.0035(4) 0.0023(4)
F20 0.0228(5) 0.0349(6) 0.0353(6) -0.0009(5) 0.0010(4) 0.0016(4)
N1 0.0196(6) 0.0184(7) 0.0221(7) -0.0014(5) -0.0020(5) 0.0010(5)
N2 0.0201(6) 0.0141(6) 0.0224(7) -0.0030(5) -0.0021(5) -0.0001(5)
C1 0.0335(10) 0.0366(10) 0.0271(9) -0.0128(8) -0.0102(8) 0.0151(8)
C2 0.0306(9) 0.0345(10) 0.0215(8) 0.0013(7) -0.0012(7) 0.0125(8)
C3 0.0242(8) 0.0217(8) 0.0253(8) -0.0009(6) -0.0047(7) 0.0048(6)
C4 0.0214(8) 0.0212(8) 0.0212(8) -0.0028(6) -0.0066(6) 0.0046(6)
C5 0.0209(8) 0.0271(8) 0.0210(8) -0.0019(6) -0.0052(6) 0.0053(6)
C6 0.0322(9) 0.0285(9) 0.0263(9) -0.0056(7) -0.0056(7) 0.0038(7)
C7 0.0432(11) 0.0416(11) 0.0277(10) -0.0110(8) -0.0078(8) 0.0076(9)
C8 0.0404(11) 0.0552(13) 0.0222(9) -0.0057(9) -0.0025(8) 0.0121(10)
C9 0.0714(16) 0.0216(9) 0.0348(11) 0.0055(8) 0.0153(10) 0.0168(10)
C10 0.0592(13) 0.0211(9) 0.0272(9) -0.0049(7) 0.0146(9) -0.0063(8)
C11 0.0322(9) 0.0234(8) 0.0199(8) -0.0035(6) 0.0036(7) -0.0009(7)
C12 0.0225(8) 0.0208(8) 0.0177(7) -0.0018(6) 0.0015(6) 0.0038(6)
C13 0.0284(9) 0.0273(9) 0.0363(10) -0.0123(8) -0.0118(8) 0.0060(7)
C14 0.0228(8) 0.0258(8) 0.0273(9) -0.0044(7) -0.0063(7) 0.0031(6)
C15 0.0211(8) 0.0198(8) 0.0238(8) -0.0018(6) -0.0065(6) 0.0039(6)
C16 0.0223(8) 0.0273(9) 0.0305(9) -0.0043(7) -0.0033(7) 0.0031(7)
C17 0.0296(10) 0.0379(11) 0.0429(11) -0.0118(9) -0.0018(8) 0.0109(8)
C18 0.0440(12) 0.0265(10) 0.0478(12) -0.0112(9) -0.0080(10) 0.0114(8)
C19 0.0405(11) 0.0219(9) 0.0385(11) -0.0004(8) -0.0088(9) 0.0006(8)
C20 0.0277(9) 0.0234(8) 0.0273(9) -0.0007(7) -0.0065(7) 0.0004(7)
C21 0.0324(9) 0.0272(9) 0.0305(9) 0.0031(7) 0.0018(8) -0.0054(7)
C22 0.0223(8) 0.0313(9) 0.0245(8) 0.0006(7) -0.0030(7) 0.0043(7)
C23 0.0288(9) 0.0426(11) 0.0274(9) 0.0045(8) -0.0002(7) 0.0055(8)
C24 0.0290(9) 0.0323(10) 0.0221(8) 0.0019(7) 0.0023(7) 0.0070(7)
C25 0.0432(12) 0.0409(12) 0.0318(10) 0.0066(8) 0.0054(9) 0.0227(9)
C26 0.0597(14) 0.0372(11) 0.0202(9) -0.0092(8) 0.0054(9) -0.0280(10)
C27 0.0573(13) 0.0253(9) 0.0342(10) -0.0151(8) 0.0147(10) -0.0115(9)
C28 0.0421(11) 0.0200(8) 0.0317(10) -0.0048(7) 0.0055(8) -0.0042(7)
C29 0.0297(9) 0.0180(8) 0.0240(8) -0.0030(6) 0.0017(7) -0.0056(6)
C30 0.0236(8) 0.0156(7) 0.0225(8) -0.0040(6) 0.0011(6) -0.0030(6)
C31 0.0232(8) 0.0229(8) 0.0271(9) -0.0044(7) -0.0005(7) -0.0006(6)
C32 0.0262(9) 0.0329(10) 0.0406(11) -0.0126(8) -0.0056(8) -0.0055(7)
C33 0.0366(10) 0.0239(9) 0.0516(12) -0.0151(8) -0.0019(9) -0.0068(8)
C34 0.0441(11) 0.0155(8) 0.0336(10) 0.0027(7) -0.0103(8) -0.0067(7)
C35 0.0286(9) 0.0285(9) 0.0272(9) 0.0061(7) -0.0069(7) -0.0113(7)
C36 0.0225(8) 0.0238(8) 0.0208(8) -0.0004(6) -0.0048(6) -0.0004(6)
C37 0.0211(7) 0.0177(7) 0.0192(7) -0.0004(6) -0.0059(6) -0.0010(6)
C38 0.0371(10) 0.0172(8) 0.0428(11) -0.0080(7) -0.0010(8) 0.0013(7)
C39 0.0257(8) 0.0188(8) 0.0279(9) -0.0040(6) -0.0002(7) 0.0005(6)
C40 0.0269(9) 0.0173(8) 0.0359(10) -0.0017(7) -0.0066(7) 0.0043(6)
C41 0.0219(8) 0.0209(8) 0.0261(8) 0.0002(6) -0.0007(6) -0.0018(6)
C42 0.0264(9) 0.0316(9) 0.0266(9) 0.0052(7) -0.0031(7) -0.0004(7)
C43 0.0313(10) 0.0479(12) 0.0209(9) 0.0000(8) -0.0022(7) -0.0041(8)
C44 0.0332(10) 0.0379(10) 0.0229(9) -0.0092(7) 0.0026(7) -0.0043(8)
C45 0.0246(8) 0.0239(8) 0.0254(8) -0.0041(7) 0.0017(7) -0.0032(6)
C46 0.0202(7) 0.0189(7) 0.0219(8) -0.0011(6) -0.0006(6) -0.0032(6)
C47 0.0399(10) 0.0320(10) 0.0244(9) 0.0013(7) -0.0064(8) -0.0180(8)
C48 0.0303(9) 0.0235(8) 0.0246(9) -0.0028(7) -0.0007(7) -0.0084(7)
C49 0.0241(8) 0.0179(8) 0.0227(8) -0.0005(6) -0.0041(6) -0.0005(6)
C50 0.0385(10) 0.0166(8) 0.0280(9) -0.0037(6) -0.0071(7) 0.0042(7)
B1 0.0181(8) 0.0188(8) 0.0217(9) -0.0018(7) -0.0033(7) 0.0012(6)
B2 0.0188(8) 0.0167(8) 0.0236(9) -0.0018(7) 0.0000(7) -0.0004(6)

loop_
_atom_type_symbol
_atom_type_description
_atom_type_scat_dispersion_real
_atom_type_scat_dispersion_imag
_atom_type_scat_source
C C 0.0033 0.0016 'International Tables Vol C Tables 4.2.6.8 and 6.1.1.4'
H H 0.0000 0.0000 'International Tables Vol C Tables 4.2.6.8 and 6.1.1.4'
B B 0.0013 0.0007 'International Tables Vol C Tables 4.2.6.8 and 6.1.1.4'
F F 0.0171 0.0103 'International Tables Vol C Tables 4.2.6.8 and 6.1.1.4'
N N 0.0061 0.0033 'International Tables Vol C Tables 4.2.6.8 and 6.1.1.4'

loop_
_geom_angle_atom_site_label_1
_geom_angle_atom_site_label_2
_geom_angle_atom_site_label_3
_geom_angle
_geom_angle_site_symmetry_1
_geom_angle_site_symmetry_3
_geom_angle_publ_flag
C5 N1 B1 111.29(12) . . ?
C5 N1 H1 107.6(14) . . ?
C15 N1 C5 111.31(13) . . ?
C15 N1 B1 110.42(12) . . ?
C15 N1 H1 108.7(14) . . ?
B1 N1 H1 107.4(14) . . ?
C30 N2 B2 111.59(12) . . ?
C30 N2 H2 106.8(14) . . ?
C46 N2 C30 110.72(12) . . ?
C46 N2 B2 110.47(12) . . ?
C46 N2 H2 109.4(14) . . ?
B2 N2 H2 107.7(14) . . ?
F1 C1 C2 120.27(19) . . ?
F1 C1 C13 119.68(18) . . ?
C13 C1 C2 120.04(17) . . ?
F4 C2 C1 119.96(17) . . ?
F4 C2 C3 121.27(18) . . ?
C1 C2 C3 118.76(17) . . ?
F7 C3 C2 116.43(16) . . ?
F7 C3 C4 119.53(15) . . ?
C2 C3 C4 124.01(17) . . ?
C3 C4 C14 114.54(16) . . ?
C3 C4 B1 123.88(15) . . ?
C14 C4 B1 121.45(15) . . ?
C6 C5 N1 120.08(16) . . ?
C6 C5 C22 122.22(17) . . ?
C22 C5 N1 117.68(15) . . ?
C5 C6 H6 120.6 . . ?
C5 C6 C7 118.88(19) . . ?
C7 C6 H6 120.6 . . ?
C6 C7 H7 120.0 . . ?
C8 C7 C6 120.09(19) . . ?
C8 C7 H7 120.0 . . ?
C7 C8 H8 119.8 . . ?
C7 C8 C23 120.31(19) . . ?
C23 C8 H8 119.8 . . ?
F2 C9 C10 120.2(2) . . ?
F2 C9 C25 120.5(2) . . ?
C25 C9 C10 119.29(18) . . ?
F10 C10 C9 120.22(18) . . ?
F10 C10 C11 120.3(2) . . ?
C9 C10 C11 119.47(19) . . ?
F3 C11 C10 116.07(17) . . ?
F3 C11 C12 119.95(15) . . ?
C12 C11 C10 123.98(18) . . ?
C11 C12 C24 113.73(16) . . ?
C11 C12 B1 129.32(15) . . ?
C24 C12 B1 116.94(15) . . ?
F6 C13 C1 119.62(17) . . ?
F6 C13 C14 121.12(18) . . ?
C1 C13 C14 119.24(17) . . ?
F5 C14 C4 120.38(16) . . ?
F5 C14 C13 116.23(16) . . ?
C13 C14 C4 123.35(17) . . ?
C16 C15 N1 118.91(15) . . ?
C16 C15 C20 122.75(16) . . ?
C20 C15 N1 118.20(15) . . ?
C15 C16 H16 120.6 . . ?
C15 C16 C17 118.79(18) . . ?
C17 C16 H16 120.6 . . ?
C16 C17 H17 120.1 . . ?
C18 C17 C16 119.79(19) . . ?
C18 C17 H17 120.1 . . ?
C17 C18 H18 119.8 . . ?
C19 C18 C17 120.34(18) . . ?
C19 C18 H18 119.8 . . ?
C18 C19 H19 119.5 . . ?
C18 C19 C20 120.98(19) . . ?
C20 C19 H19 119.5 . . ?
C15 C20 C19 117.29(18) . . ?
C15 C20 C21 119.56(16) . . ?
C19 C20 C21 123.15(17) . . ?
C20 C21 H21A 109.5 . . ?
C20 C21 H21B 109.5 . . ?
C20 C21 C22 110.76(15) . . ?
H21A C21 H21B 108.1 . . ?
C22 C21 H21A 109.5 . . ?
C22 C21 H21B 109.5 . . ?
C5 C22 C21 120.04(16) . . ?
C5 C22 C23 117.68(18) . . ?
C23 C22 C21 122.22(17) . . ?
C8 C23 C22 120.81(19) . . ?
C8 C23 H23 119.6 . . ?
C22 C23 H23 119.6 . . ?
F8 C24 C12 119.08(16) . . ?
F8 C24 C25 116.79(17) . . ?
C25 C24 C12 124.13(19) . . ?
F9 C25 C9 120.61(19) . . ?
F9 C25 C24 120.1(2) . . ?
C9 C25 C24 119.3(2) . . ?
F11 C26 C27 120.4(2) . . ?
F11 C26 C47 119.3(2) . . ?
C27 C26 C47 120.34(17) . . ?
F16 C27 C26 119.92(19) . . ?
F16 C27 C28 120.7(2) . . ?
C26 C27 C28 119.41(19) . . ?
F17 C28 C27 116.62(18) . . ?
F17 C28 C29 120.66(17) . . ?
C27 C28 C29 122.7(2) . . ?
C28 C29 B2 121.99(16) . . ?
C48 C29 C28 115.04(17) . . ?
C48 C29 B2 122.91(15) . . ?
C31 C30 N2 119.66(14) . . ?
C39 C30 N2 117.85(15) . . ?
C39 C30 C31 122.49(15) . . ?
C30 C31 H31 120.7 . . ?
C30 C31 C32 118.55(16) . . ?
C32 C31 H31 120.7 . . ?
C31 C32 H32 120.0 . . ?
C33 C32 C31 119.90(17) . . ?
C33 C32 H32 120.0 . . ?
C32 C33 H33 119.7 . . ?
C38 C33 C32 120.56(17) . . ?
C38 C33 H33 119.7 . . ?
F12 C34 C35 120.29(18) . . ?
F12 C34 C50 120.12(18) . . ?
C50 C34 C35 119.59(16) . . ?
F13 C35 C34 120.16(16) . . ?
F13 C35 C36 120.64(18) . . ?
C34 C35 C36 119.21(17) . . ?
F20 C36 C35 116.66(16) . . ?
F20 C36 C37 119.53(15) . . ?
C35 C36 C37 123.80(17) . . ?
C36 C37 B2 116.79(14) . . ?
C49 C37 C36 114.12(15) . . ?
C49 C37 B2 128.98(15) . . ?
C33 C38 H38 119.7 . . ?
C33 C38 C39 120.57(17) . . ?
C39 C38 H38 119.7 . . ?
C30 C39 C38 117.91(16) . . ?
C30 C39 C40 119.32(15) . . ?
C38 C39 C40 122.73(16) . . ?
C39 C40 H40A 109.8 . . ?
C39 C40 H40B 109.8 . . ?
H40A C40 H40B 108.2 . . ?
C41 C40 C39 109.53(14) . . ?
C41 C40 H40A 109.8 . . ?
C41 C40 H40B 109.8 . . ?
C42 C41 C40 122.49(16) . . ?
C42 C41 C46 117.91(16) . . ?
C46 C41 C40 119.46(15) . . ?
C41 C42 H42 119.6 . . ?
C43 C42 C41 120.89(17) . . ?
C43 C42 H42 119.6 . . ?
C42 C43 H43 119.9 . . ?
C44 C43 C42 120.22(17) . . ?
C44 C43 H43 119.9 . . ?
C43 C44 H44 120.0 . . ?
C43 C44 C45 120.10(17) . . ?
C45 C44 H44 120.0 . . ?
C44 C45 H45 120.6 . . ?
C46 C45 C44 118.72(17) . . ?
C46 C45 H45 120.6 . . ?
C41 C46 N2 117.53(14) . . ?
C45 C46 N2 120.33(15) . . ?
C45 C46 C41 122.13(16) . . ?
F15 C47 C26 120.21(17) . . ?
F15 C47 C48 121.31(19) . . ?
C26 C47 C48 118.47(19) . . ?
F14 C48 C29 119.11(15) . . ?
F14 C48 C47 116.88(17) . . ?
C47 C48 C29 124.00(18) . . ?
F19 C49 C37 119.89(14) . . ?
F19 C49 C50 116.16(15) . . ?
C50 C49 C37 123.95(16) . . ?
F18 C50 C34 120.32(16) . . ?
F18 C50 C49 120.37(17) . . ?
C34 C50 C49 119.31(17) . . ?
N1 B1 H1A 107.8 . . ?
C4 B1 N1 108.04(12) . . ?
C4 B1 H1A 107.8 . . ?
C12 B1 N1 111.82(13) . . ?
C12 B1 C4 113.28(13) . . ?
C12 B1 H1A 107.8 . . ?
N2 B2 H2A 108.1 . . ?
C29 B2 N2 110.08(13) . . ?
C29 B2 C37 110.89(13) . . ?
C29 B2 H2A 108.1 . . ?
C37 B2 N2 111.53(13) . . ?
C37 B2 H2A 108.1 . . ?

loop_
_geom_bond_atom_site_label_1
_geom_bond_atom_site_label_2
_geom_bond_distance
_geom_bond_site_symmetry_2
_geom_bond_publ_flag
F1 C1 1.346(2) . ?
F2 C9 1.339(2) . ?
F3 C11 1.361(2) . ?
F4 C2 1.341(2) . ?
F5 C14 1.348(2) . ?
F6 C13 1.345(2) . ?
F7 C3 1.353(2) . ?
F8 C24 1.349(2) . ?
F9 C25 1.344(3) . ?
F10 C10 1.347(2) . ?
F11 C26 1.350(2) . ?
F12 C34 1.345(2) . ?
F13 C35 1.341(2) . ?
F14 C48 1.356(2) . ?
F15 C47 1.346(2) . ?
F16 C27 1.342(2) . ?
F17 C28 1.338(2) . ?
F18 C50 1.346(2) . ?
F19 C49 1.359(2) . ?
F20 C36 1.347(2) . ?
N1 C5 1.477(2) . ?
N1 C15 1.473(2) . ?
N1 B1 1.683(2) . ?
N1 H1 0.90(2) . ?
N2 C30 1.477(2) . ?
N2 C46 1.474(2) . ?
N2 B2 1.665(2) . ?
N2 H2 0.90(2) . ?
C1 C2 1.377(3) . ?
C1 C13 1.371(3) . ?
C2 C3 1.380(3) . ?
C3 C4 1.383(2) . ?
C4 C14 1.391(2) . ?
C4 B1 1.622(2) . ?
C5 C6 1.386(2) . ?
C5 C22 1.386(3) . ?
C6 H6 0.9500 . ?
C6 C7 1.387(3) . ?
C7 H7 0.9500 . ?
C7 C8 1.375(3) . ?
C8 H8 0.9500 . ?
C8 C23 1.390(3) . ?
C9 C10 1.372(3) . ?
C9 C25 1.370(4) . ?
C10 C11 1.382(3) . ?
C11 C12 1.382(2) . ?
C12 C24 1.388(2) . ?
C12 B1 1.621(2) . ?
C13 C14 1.382(3) . ?
C15 C16 1.383(3) . ?
C15 C20 1.385(2) . ?
C16 H16 0.9500 . ?
C16 C17 1.387(3) . ?
C17 H17 0.9500 . ?
C17 C18 1.386(3) . ?
C18 H18 0.9500 . ?
C18 C19 1.383(3) . ?
C19 H19 0.9500 . ?
C19 C20 1.395(3) . ?
C20 C21 1.501(3) . ?
C21 H21A 0.9900 . ?
C21 H21B 0.9900 . ?
C21 C22 1.507(3) . ?
C22 C23 1.390(3) . ?
C23 H23 0.9500 . ?
C24 C25 1.380(3) . ?
C26 C27 1.365(3) . ?
C26 C47 1.377(3) . ?
C27 C28 1.387(3) . ?
C28 C29 1.390(3) . ?
C29 C48 1.380(3) . ?
C29 B2 1.620(2) . ?
C30 C31 1.389(2) . ?
C30 C39 1.386(2) . ?
C31 H31 0.9500 . ?
C31 C32 1.389(2) . ?
C32 H32 0.9500 . ?
C32 C33 1.388(3) . ?
C33 H33 0.9500 . ?
C33 C38 1.384(3) . ?
C34 C35 1.375(3) . ?
C34 C50 1.373(3) . ?
C35 C36 1.379(2) . ?
C36 C37 1.393(2) . ?
C37 C49 1.383(2) . ?
C37 B2 1.626(2) . ?
C38 H38 0.9500 . ?
C38 C39 1.392(2) . ?
C39 C40 1.507(2) . ?
C40 H40A 0.9900 . ?
C40 H40B 0.9900 . ?
C40 C41 1.507(2) . ?
C41 C42 1.387(2) . ?
C41 C46 1.391(2) . ?
C42 H42 0.9500 . ?
C42 C43 1.385(3) . ?
C43 H43 0.9500 . ?
C43 C44 1.385(3) . ?
C44 H44 0.9500 . ?
C44 C45 1.389(3) . ?
C45 H45 0.9500 . ?
C45 C46 1.387(2) . ?
C47 C48 1.379(3) . ?
C49 C50 1.381(2) . ?
B1 H1A 1.0000 . ?
B2 H2A 1.0000 . ?

loop_
_geom_torsion_atom_site_label_1
_geom_torsion_atom_site_label_2
_geom_torsion_atom_site_label_3
_geom_torsion_atom_site_label_4
_geom_torsion
_geom_torsion_site_symmetry_1
_geom_torsion_site_symmetry_2
_geom_torsion_site_symmetry_3
_geom_torsion_site_symmetry_4
_geom_torsion_publ_flag
F1 C1 C2 F4 0.0(3) . . . . ?
F1 C1 C2 C3 -178.82(16) . . . . ?
F1 C1 C13 F6 2.4(3) . . . . ?
F1 C1 C13 C14 -179.39(16) . . . . ?
F2 C9 C10 F10 -0.2(3) . . . . ?
F2 C9 C10 C11 -179.70(18) . . . . ?
F2 C9 C25 F9 0.5(3) . . . . ?
F2 C9 C25 C24 -179.65(18) . . . . ?
F3 C11 C12 C24 -176.15(15) . . . . ?
F3 C11 C12 B1 2.4(3) . . . . ?
F4 C2 C3 F7 -1.7(2) . . . . ?
F4 C2 C3 C4 -179.83(15) . . . . ?
F6 C13 C14 F5 -2.4(2) . . . . ?
F6 C13 C14 C4 175.48(16) . . . . ?
F7 C3 C4 C14 -178.20(14) . . . . ?
F7 C3 C4 B1 -2.2(2) . . . . ?
F8 C24 C25 F9 0.8(3) . . . . ?
F8 C24 C25 C9 -179.05(18) . . . . ?
F10 C10 C11 F3 -2.1(2) . . . . ?
F10 C10 C11 C12 178.71(16) . . . . ?
F11 C26 C27 F16 0.5(3) . . . . ?
F11 C26 C27 C28 -179.42(17) . . . . ?
F11 C26 C47 F15 0.3(3) . . . . ?
F11 C26 C47 C48 -179.50(16) . . . . ?
F12 C34 C35 F13 -0.9(3) . . . . ?
F12 C34 C35 C36 179.09(16) . . . . ?
F12 C34 C50 F18 1.7(3) . . . . ?
F12 C34 C50 C49 -179.38(16) . . . . ?
F13 C35 C36 F20 -1.3(2) . . . . ?
F13 C35 C36 C37 179.76(15) . . . . ?
F15 C47 C48 F14 0.2(3) . . . . ?
F15 C47 C48 C29 179.35(16) . . . . ?
F16 C27 C28 F17 -1.4(3) . . . . ?
F16 C27 C28 C29 178.67(17) . . . . ?
F17 C28 C29 C48 -179.60(16) . . . . ?
F17 C28 C29 B2 3.1(3) . . . . ?
F19 C49 C50 F18 0.0(2) . . . . ?
F19 C49 C50 C34 -178.91(16) . . . . ?
F20 C36 C37 C49 -177.38(14) . . . . ?
F20 C36 C37 B2 -0.7(2) . . . . ?
N1 C5 C6 C7 -179.40(16) . . . . ?
N1 C5 C22 C21 2.1(2) . . . . ?
N1 C5 C22 C23 179.46(15) . . . . ?
N1 C15 C16 C17 -173.07(16) . . . . ?
N1 C15 C20 C19 172.78(15) . . . . ?
N1 C15 C20 C21 -8.1(2) . . . . ?
N2 C30 C31 C32 179.19(16) . . . . ?
N2 C30 C39 C38 -179.79(16) . . . . ?
N2 C30 C39 C40 2.6(2) . . . . ?
C1 C2 C3 F7 177.11(15) . . . . ?
C1 C2 C3 C4 -1.0(3) . . . . ?
C1 C13 C14 F5 179.36(16) . . . . ?
C1 C13 C14 C4 -2.7(3) . . . . ?
C2 C1 C13 F6 -176.80(16) . . . . ?
C2 C1 C13 C14 1.4(3) . . . . ?
C2 C3 C4 C14 -0.1(2) . . . . ?
C2 C3 C4 B1 175.85(16) . . . . ?
C3 C4 C14 F5 179.85(14) . . . . ?
C3 C4 C14 C13 2.0(2) . . . . ?
C3 C4 B1 N1 -80.99(18) . . . . ?
C3 C4 B1 C12 43.5(2) . . . . ?
C5 N1 C15 C16 -141.04(16) . . . . ?
C5 N1 C15 C20 43.3(2) . . . . ?
C5 N1 B1 C4 -155.27(13) . . . . ?
C5 N1 B1 C12 79.42(16) . . . . ?
C5 C6 C7 C8 0.0(3) . . . . ?
C5 C22 C23 C8 -0.1(3) . . . . ?
C6 C5 C22 C21 -176.02(17) . . . . ?
C6 C5 C22 C23 1.3(3) . . . . ?
C6 C7 C8 C23 1.2(3) . . . . ?
C7 C8 C23 C22 -1.2(3) . . . . ?
C9 C10 C11 F3 177.36(17) . . . . ?
C9 C10 C11 C12 -1.8(3) . . . . ?
C10 C9 C25 F9 -178.92(18) . . . . ?
C10 C9 C25 C24 1.0(3) . . . . ?
C10 C11 C12 C24 3.0(3) . . . . ?
C10 C11 C12 B1 -178.41(16) . . . . ?
C11 C12 C24 F8 177.17(15) . . . . ?
C11 C12 C24 C25 -2.3(3) . . . . ?
C11 C12 B1 N1 21.6(2) . . . . ?
C11 C12 B1 C4 -100.8(2) . . . . ?
C12 C24 C25 F9 -179.69(17) . . . . ?
C12 C24 C25 C9 0.4(3) . . . . ?
C13 C1 C2 F4 179.16(16) . . . . ?
C13 C1 C2 C3 0.3(3) . . . . ?
C14 C4 B1 N1 94.71(17) . . . . ?
C14 C4 B1 C12 -140.85(16) . . . . ?
C15 N1 C5 C6 138.27(16) . . . . ?
C15 N1 C5 C22 -39.91(19) . . . . ?
C15 N1 B1 C4 -31.13(17) . . . . ?
C15 N1 B1 C12 -156.45(14) . . . . ?
C15 C16 C17 C18 -0.2(3) . . . . ?
C15 C20 C21 C22 -29.1(2) . . . . ?
C16 C15 C20 C19 -2.7(3) . . . . ?
C16 C15 C20 C21 176.35(17) . . . . ?
C16 C17 C18 C19 -1.6(3) . . . . ?
C17 C18 C19 C20 1.2(3) . . . . ?
C18 C19 C20 C15 0.9(3) . . . . ?
C18 C19 C20 C21 -178.17(19) . . . . ?
C19 C20 C21 C22 149.91(18) . . . . ?
C20 C15 C16 C17 2.4(3) . . . . ?
C20 C21 C22 C5 32.3(2) . . . . ?
C20 C21 C22 C23 -144.90(17) . . . . ?
C21 C22 C23 C8 177.20(18) . . . . ?
C22 C5 C6 C7 -1.3(3) . . . . ?
C24 C12 B1 N1 -159.85(14) . . . . ?
C24 C12 B1 C4 77.78(19) . . . . ?
C25 C9 C10 F10 179.16(18) . . . . ?
C25 C9 C10 C11 -0.3(3) . . . . ?
C26 C27 C28 F17 178.42(17) . . . . ?
C26 C27 C28 C29 -1.5(3) . . . . ?
C26 C47 C48 F14 -179.97(16) . . . . ?
C26 C47 C48 C29 -0.8(3) . . . . ?
C27 C26 C47 F15 179.41(17) . . . . ?
C27 C26 C47 C48 -0.4(3) . . . . ?
C27 C28 C29 C48 0.3(3) . . . . ?
C27 C28 C29 B2 -177.01(17) . . . . ?
C28 C29 C48 F14 179.99(15) . . . . ?
C28 C29 C48 C47 0.9(3) . . . . ?
C28 C29 B2 N2 -112.06(17) . . . . ?
C28 C29 B2 C37 124.03(17) . . . . ?
C30 N2 C46 C41 43.02(19) . . . . ?
C30 N2 C46 C45 -135.81(16) . . . . ?
C30 N2 B2 C29 33.61(17) . . . . ?
C30 N2 B2 C37 157.14(13) . . . . ?
C30 C31 C32 C33 1.0(3) . . . . ?
C30 C39 C40 C41 35.2(2) . . . . ?
C31 C30 C39 C38 -0.1(3) . . . . ?
C31 C30 C39 C40 -177.70(17) . . . . ?
C31 C32 C33 C38 -0.9(3) . . . . ?
C32 C33 C38 C39 0.3(3) . . . . ?
C33 C38 C39 C30 0.2(3) . . . . ?
C33 C38 C39 C40 177.71(19) . . . . ?
C34 C35 C36 F20 178.68(16) . . . . ?
C34 C35 C36 C37 -0.3(3) . . . . ?
C35 C34 C50 F18 -178.37(17) . . . . ?
C35 C34 C50 C49 0.5(3) . . . . ?
C35 C36 C37 C49 1.6(2) . . . . ?
C35 C36 C37 B2 178.28(16) . . . . ?
C36 C37 C49 F19 177.93(14) . . . . ?
C36 C37 C49 C50 -1.9(2) . . . . ?
C36 C37 B2 N2 158.35(14) . . . . ?
C36 C37 B2 C29 -78.58(18) . . . . ?
C37 C49 C50 F18 179.81(16) . . . . ?
C37 C49 C50 C34 0.9(3) . . . . ?
C38 C39 C40 C41 -142.31(18) . . . . ?
C39 C30 C31 C32 -0.5(3) . . . . ?
C39 C40 C41 C42 141.48(17) . . . . ?
C39 C40 C41 C46 -34.3(2) . . . . ?
C40 C41 C42 C43 -175.69(17) . . . . ?
C40 C41 C46 N2 -4.3(2) . . . . ?
C40 C41 C46 C45 174.54(16) . . . . ?
C41 C42 C43 C44 1.2(3) . . . . ?
C42 C41 C46 N2 179.71(15) . . . . ?
C42 C41 C46 C45 -1.5(2) . . . . ?
C42 C43 C44 C45 -1.3(3) . . . . ?
C43 C44 C45 C46 0.1(3) . . . . ?
C44 C45 C46 N2 -179.86(15) . . . . ?
C44 C45 C46 C41 1.4(3) . . . . ?
C46 N2 C30 C31 138.05(16) . . . . ?
C46 N2 C30 C39 -42.2(2) . . . . ?
C46 N2 B2 C29 157.25(13) . . . . ?
C46 N2 B2 C37 -79.22(16) . . . . ?
C46 C41 C42 C43 0.2(3) . . . . ?
C47 C26 C27 F16 -178.63(18) . . . . ?
C47 C26 C27 C28 1.5(3) . . . . ?
C48 C29 B2 N2 70.86(19) . . . . ?
C48 C29 B2 C37 -53.0(2) . . . . ?
C49 C37 B2 N2 -25.5(2) . . . . ?
C49 C37 B2 C29 97.6(2) . . . . ?
C50 C34 C35 F13 179.14(16) . . . . ?
C50 C34 C35 C36 -0.8(3) . . . . ?
B1 N1 C5 C6 -98.10(18) . . . . ?
B1 N1 C5 C22 83.73(17) . . . . ?
B1 N1 C15 C16 94.83(17) . . . . ?
B1 N1 C15 C20 -80.85(18) . . . . ?
B1 C4 C14 F5 3.8(2) . . . . ?
B1 C4 C14 C13 -174.06(16) . . . . ?
B1 C12 C24 F8 -1.6(2) . . . . ?
B1 C12 C24 C25 178.91(17) . . . . ?
B2 N2 C30 C31 -98.46(17) . . . . ?
B2 N2 C30 C39 81.25(18) . . . . ?
B2 N2 C46 C41 -81.11(17) . . . . ?
B2 N2 C46 C45 100.05(17) . . . . ?
B2 C29 C48 F14 -2.7(2) . . . . ?
B2 C29 C48 C47 178.14(16) . . . . ?
B2 C37 C49 F19 1.7(3) . . . . ?
B2 C37 C49 C50 -178.10(16) . . . . ?
